data_7056738
loop_
_publ_author_name
'Banerjee, Saikat'
'Ghorai, Pravat'
'Brand\~ao, Paula'
'Ghosh, Dipanjan'
'Bhuiya, Sutanwi'
'Chattopadhyay, Dhrubajyoti'
'Das, Suman'
'Saha, Amrita'

_publ_section_title
;
 Syntheses, crystal structures, DNA binding, DNA cleavage, molecular
 docking and DFT study of Cu(ii) complexes involving N2O4 donor azo Schiff
 base ligands
;
_journal_issue 1
_journal_name_full 'New Journal of Chemistry'
_journal_page_first 246
_journal_paper_doi 10.1039/C7NJ03293E
_journal_volume 42
_journal_year 2018
_chemical_formula_sum 'C33 H36 Cu N6 O6'
_chemical_formula_weight 676.22
_space_group_crystal_system triclinic
_space_group_IT_number 2
_space_group_name_Hall '-P 1'
_space_group_name_H-M_alt 'P -1'
_symmetry_space_group_name_Hall '-P 1'
_symmetry_space_group_name_H-M 'P -1'
_atom_sites_solution_hydrogens geom
_audit_creation_method SHELXL-2013
_audit_update_record
;
2016-05-05 deposited with the CCDC.
2017-11-09 downloaded from the CCDC.
;
_cell_angle_alpha 70.845(4)
_cell_angle_beta 80.210(4)
_cell_angle_gamma 72.219(4)
_cell_formula_units_Z 2
_cell_length_a 12.0130(14)
_cell_length_b 12.2684(15)
_cell_length_c 12.3980(15)
_cell_measurement_reflns_used 333
_cell_measurement_temperature 150(2)
_cell_measurement_theta_max 25.00
_cell_measurement_theta_min 2.98
_cell_volume 1638.6(3)
_computing_structure_refinement 'SHELXL-2013 (Sheldrick, 2013)'
_diffrn_ambient_temperature 150(2)
_diffrn_measured_fraction_theta_full 0.956
_diffrn_measured_fraction_theta_max 0.956
_diffrn_measurement_device_type CCD
_diffrn_measurement_method 'omega and phi scans'
_diffrn_radiation_type MoK\a
_diffrn_radiation_wavelength 0.71073
_diffrn_reflns_av_R_equivalents 0.0893
_diffrn_reflns_av_unetI/netI 0.1161
_diffrn_reflns_Laue_measured_fraction_full 0.956
_diffrn_reflns_Laue_measured_fraction_max 0.956
_diffrn_reflns_limit_h_max 14
_diffrn_reflns_limit_h_min -14
_diffrn_reflns_limit_k_max 14
_diffrn_reflns_limit_k_min -14
_diffrn_reflns_limit_l_max 14
_diffrn_reflns_limit_l_min -13
_diffrn_reflns_number 20489
_diffrn_reflns_point_group_measured_fraction_full 0.956
_diffrn_reflns_point_group_measured_fraction_max 0.956
_diffrn_reflns_theta_full 25.242
_diffrn_reflns_theta_max 25.086
_diffrn_reflns_theta_min 1.786
_diffrn_source 'fine-focus sealed tube'
_exptl_absorpt_coefficient_mu 0.719
_exptl_absorpt_correction_type multi-scan
_exptl_crystal_colour brown
_exptl_crystal_density_diffrn 1.371
_exptl_crystal_description block
_exptl_crystal_F_000 706
_exptl_crystal_size_max 0.180
_exptl_crystal_size_mid 0.060
_exptl_crystal_size_min 0.040
_exptl_transmission_factor_max 0.7451
_exptl_transmission_factor_min 0.5844
_refine_diff_density_max 1.235
_refine_diff_density_min -0.646
_refine_diff_density_rms 0.098
_refine_ls_extinction_method none
_refine_ls_goodness_of_fit_ref 0.997
_refine_ls_hydrogen_treatment constr
_refine_ls_matrix_type full
_refine_ls_number_parameters 428
_refine_ls_number_reflns 5566
_refine_ls_number_restraints 0
_refine_ls_restrained_S_all 0.997
_refine_ls_R_factor_all 0.1338
_refine_ls_R_factor_gt 0.0674
_refine_ls_shift/su_max 0.000
_refine_ls_shift/su_mean 0.000
_refine_ls_structure_factor_coef Fsqd
_refine_ls_weighting_details 'w=1/[\s^2^(Fo^2^)+(0.1124P)^2^] where P=(Fo^2^+2Fc^2^)/3'
_refine_ls_weighting_scheme calc
_refine_ls_wR_factor_gt 0.1640
_refine_ls_wR_factor_ref 0.1908
_reflns_Friedel_coverage 0.000
_reflns_number_gt 3399
_reflns_number_total 5566
_reflns_threshold_expression 'I > 2\s(I)'
_cod_data_source_file c7nj03293e2.cif
_cod_data_source_block f
_cod_depositor_comments 'Adding full bibliography for 7056737--7056739.cif.'
_cod_database_code 7056738
_shelx_space_group_comment
;
The symmetry employed for this shelxl refinement is uniquely defined
by the following loop, which should always be used as a source of
symmetry information in preference to the above space-group names.
They are only intended as comments.
;
_shelx_estimated_absorpt_t_min 0.881
_shelx_estimated_absorpt_t_max 0.972
_shelxl_version_number 2013-4

loop_
_space_group_symop_operation_xyz
'x, y, z'
'-x, -y, -z'

loop_
_atom_site_label
_atom_site_type_symbol
_atom_site_fract_x
_atom_site_fract_y
_atom_site_fract_z
_atom_site_U_iso_or_equiv
_atom_site_adp_type
_atom_site_occupancy
_atom_site_site_symmetry_order
_atom_site_calc_flag
_atom_site_refinement_flags_posn
_atom_site_refinement_flags_adp
_atom_site_refinement_flags_occupancy
Cu Cu 0.58339(5) 0.46603(7) 0.31268(6) 0.0300(3) Uani 1 1 d . . .
O1 O 0.4546(3) 0.5366(3) 0.2206(3) 0.0303(9) Uani 1 1 d . . .
C2 C 0.4210(4) 0.4877(5) 0.1567(4) 0.0285(13) Uani 1 1 d . . .
C3 C 0.3101(4) 0.5513(5) 0.1084(4) 0.0303(14) Uani 1 1 d . . .
C4 C 0.2687(5) 0.5104(6) 0.0355(4) 0.0343(15) Uani 1 1 d . . .
H4 H 0.1971 0.5548 0.0012 0.041 Uiso 1 1 calc R U .
C5 C 0.3330(5) 0.4036(6) 0.0127(5) 0.0358(15) Uani 1 1 d . . .
C6 C 0.4372(5) 0.3385(6) 0.0608(5) 0.0370(15) Uani 1 1 d . . .
H6 H 0.4790 0.2653 0.0452 0.044 Uiso 1 1 calc R U .
C7 C 0.4825(4) 0.3802(5) 0.1339(4) 0.0283(13) Uani 1 1 d . . .
O8 O 0.2549(3) 0.6521(4) 0.1386(3) 0.0395(10) Uani 1 1 d . . .
C9 C 0.1456(5) 0.7229(6) 0.0911(5) 0.0456(17) Uani 1 1 d . . .
H9A H 0.1570 0.7460 0.0074 0.055 Uiso 1 1 calc R U .
H9B H 0.1172 0.7951 0.1165 0.055 Uiso 1 1 calc R U .
H9C H 0.0879 0.6761 0.1171 0.055 Uiso 1 1 calc R U .
N10 N 0.2971(4) 0.3548(5) -0.0616(4) 0.0397(13) Uani 1 1 d . . .
N11 N 0.2111(4) 0.4263(5) -0.1176(4) 0.0452(14) Uani 1 1 d . . .
C12 C 0.1707(5) 0.3773(7) -0.1891(5) 0.0445(18) Uani 1 1 d . . .
C13 C 0.0928(5) 0.4599(7) -0.2661(5) 0.056(2) Uani 1 1 d . . .
H13 H 0.0701 0.5423 -0.2701 0.067 Uiso 1 1 calc R U .
C14 C 0.0476(6) 0.4188(10) -0.3388(6) 0.076(3) Uani 1 1 d . . .
H14 H -0.0048 0.4747 -0.3936 0.091 Uiso 1 1 calc R U .
C15 C 0.0773(7) 0.3021(10) -0.3320(7) 0.076(3) Uani 1 1 d . . .
H15 H 0.0456 0.2763 -0.3815 0.091 Uiso 1 1 calc R U .
C16 C 0.1535(6) 0.2196(9) -0.2534(8) 0.084(3) Uani 1 1 d . . .
H16 H 0.1733 0.1371 -0.2484 0.101 Uiso 1 1 calc R U .
C17 C 0.2020(5) 0.2568(8) -0.1809(6) 0.059(2) Uani 1 1 d . . .
H17 H 0.2552 0.2004 -0.1272 0.071 Uiso 1 1 calc R U .
C18 C 0.5958(5) 0.3132(6) 0.1738(5) 0.0353(15) Uani 1 1 d . . .
H18 H 0.6364 0.2468 0.1462 0.042 Uiso 1 1 calc R U .
N19 N 0.6476(4) 0.3356(4) 0.2445(4) 0.0308(11) Uani 1 1 d . . .
C20 C 0.7692(4) 0.2681(5) 0.2670(5) 0.0339(14) Uani 1 1 d . . .
H20A H 0.8176 0.3252 0.2494 0.041 Uiso 1 1 calc R U .
H20B H 0.7993 0.2174 0.2150 0.041 Uiso 1 1 calc R U .
C21 C 0.7834(5) 0.1881(5) 0.3913(5) 0.0346(14) Uani 1 1 d . . .
C22 C 0.7706(6) 0.0642(6) 0.4046(6) 0.0548(19) Uani 1 1 d . . .
H22A H 0.6940 0.0724 0.3808 0.066 Uiso 1 1 calc R U .
H22B H 0.7767 0.0157 0.4849 0.066 Uiso 1 1 calc R U .
H22C H 0.8328 0.0251 0.3565 0.066 Uiso 1 1 calc R U .
C23 C 0.9056(5) 0.1744(6) 0.4228(5) 0.0474(17) Uani 1 1 d . . .
H23A H 0.9648 0.1448 0.3668 0.057 Uiso 1 1 calc R U .
H23B H 0.9185 0.1174 0.4993 0.057 Uiso 1 1 calc R U .
H23C H 0.9117 0.2523 0.4226 0.057 Uiso 1 1 calc R U .
C24 C 0.6912(4) 0.2424(5) 0.4746(5) 0.0328(14) Uani 1 1 d . . .
H24A H 0.6169 0.2236 0.4741 0.039 Uiso 1 1 calc R U .
H24B H 0.7177 0.2042 0.5530 0.039 Uiso 1 1 calc R U .
N25 N 0.6690(3) 0.3720(4) 0.4476(4) 0.0293(11) Uani 1 1 d . . .
C26 C 0.6955(4) 0.4158(6) 0.5189(5) 0.0339(14) Uani 1 1 d . . .
H26 H 0.7309 0.3603 0.5856 0.041 Uiso 1 1 calc R U .
C27 C 0.6762(4) 0.5392(5) 0.5059(4) 0.0274(13) Uani 1 1 d . . .
C28 C 0.6097(4) 0.6320(5) 0.4198(4) 0.0281(13) Uani 1 1 d . . .
C29 C 0.5957(4) 0.7526(5) 0.4173(4) 0.0287(13) Uani 1 1 d . . .
C30 C 0.6428(4) 0.7795(6) 0.4962(5) 0.0339(14) Uani 1 1 d . . .
H30 H 0.6306 0.8606 0.4934 0.041 Uiso 1 1 calc R U .
C31 C 0.7087(4) 0.6872(5) 0.5801(4) 0.0302(14) Uani 1 1 d . . .
C32 C 0.7239(4) 0.5700(6) 0.5857(5) 0.0340(15) Uani 1 1 d . . .
H32 H 0.7673 0.5080 0.6443 0.041 Uiso 1 1 calc R U .
O33 O 0.5600(3) 0.6146(3) 0.3438(3) 0.0313(9) Uani 1 1 d . . .
O34 O 0.5331(3) 0.8348(3) 0.3296(3) 0.0369(10) Uani 1 1 d . . .
C35 C 0.5263(5) 0.9583(5) 0.3104(6) 0.0482(17) Uani 1 1 d . . .
H35A H 0.4833 0.9839 0.3764 0.058 Uiso 1 1 calc R U .
H35B H 0.4853 1.0072 0.2414 0.058 Uiso 1 1 calc R U .
H35C H 0.6057 0.9684 0.3003 0.058 Uiso 1 1 calc R U .
N36 N 0.7626(4) 0.7033(5) 0.6643(4) 0.0332(12) Uani 1 1 d . . .
N37 N 0.7426(4) 0.8108(5) 0.6636(4) 0.0369(13) Uani 1 1 d . . .
C38 C 0.8036(4) 0.8236(6) 0.7470(5) 0.0331(14) Uani 1 1 d . . .
C39 C 0.8768(5) 0.7282(6) 0.8215(5) 0.0367(15) Uani 1 1 d . . .
H39 H 0.8870 0.6483 0.8214 0.044 Uiso 1 1 calc R U .
C40 C 0.9342(5) 0.7512(7) 0.8954(5) 0.0460(17) Uani 1 1 d . . .
H40 H 0.9840 0.6865 0.9469 0.055 Uiso 1 1 calc R U .
C41 C 0.9202(5) 0.8669(6) 0.8955(5) 0.0483(18) Uani 1 1 d . . .
H41 H 0.9611 0.8817 0.9461 0.058 Uiso 1 1 calc R U .
C42 C 0.8468(5) 0.9616(7) 0.8218(6) 0.0544(19) Uani 1 1 d . . .
H42 H 0.8365 1.0414 0.8222 0.065 Uiso 1 1 calc R U .
C43 C 0.7882(5) 0.9392(6) 0.7476(5) 0.0440(16) Uani 1 1 d . . .
H43 H 0.7374 1.0039 0.6971 0.053 Uiso 1 1 calc R U .
O100 O 0.3703(4) 0.7862(4) 0.2137(4) 0.0559(13) Uani 1 1 d . . .
O200 O 0.3486(11) 0.9220(9) -0.0305(9) 0.102(5) Uani 0.5 1 d . . P
O300 O 0.5333(15) 0.8962(11) 0.0349(11) 0.124(5) Uani 0.5 1 d . . P

loop_
_atom_site_aniso_label
_atom_site_aniso_U_11
_atom_site_aniso_U_22
_atom_site_aniso_U_33
_atom_site_aniso_U_23
_atom_site_aniso_U_13
_atom_site_aniso_U_12
Cu 0.0262(4) 0.0426(5) 0.0266(4) -0.0133(3) -0.0076(3) -0.0103(3)
O1 0.0284(19) 0.038(3) 0.030(2) -0.0128(19) -0.0101(16) -0.0081(18)
C2 0.030(3) 0.036(4) 0.024(3) -0.007(3) 0.000(2) -0.018(3)
C3 0.028(3) 0.042(4) 0.024(3) -0.007(3) -0.009(2) -0.013(3)
C4 0.030(3) 0.055(5) 0.023(3) -0.011(3) -0.002(2) -0.019(3)
C5 0.038(3) 0.055(5) 0.026(3) -0.018(3) -0.001(3) -0.024(3)
C6 0.037(3) 0.053(4) 0.030(3) -0.018(3) -0.004(3) -0.017(3)
C7 0.028(3) 0.038(4) 0.023(3) -0.009(3) -0.004(2) -0.014(3)
O8 0.035(2) 0.043(3) 0.042(2) -0.013(2) -0.0218(19) -0.002(2)
C9 0.031(3) 0.060(5) 0.046(4) -0.023(4) -0.022(3) 0.004(3)
N10 0.036(3) 0.066(4) 0.029(3) -0.021(3) -0.001(2) -0.024(3)
N11 0.043(3) 0.073(4) 0.032(3) -0.019(3) -0.008(2) -0.026(3)
C12 0.037(3) 0.085(6) 0.028(3) -0.027(4) 0.005(3) -0.033(4)
C13 0.050(4) 0.095(6) 0.033(4) -0.013(4) -0.008(3) -0.039(4)
C14 0.048(4) 0.168(10) 0.032(4) -0.030(5) -0.003(3) -0.055(6)
C15 0.048(5) 0.160(10) 0.058(5) -0.072(6) 0.011(4) -0.048(6)
C16 0.047(4) 0.144(9) 0.110(7) -0.100(7) 0.007(4) -0.034(5)
C17 0.035(4) 0.099(7) 0.064(5) -0.055(5) -0.003(3) -0.013(4)
C18 0.032(3) 0.053(4) 0.029(3) -0.019(3) 0.002(2) -0.016(3)
N19 0.026(2) 0.037(3) 0.031(3) -0.012(2) -0.004(2) -0.007(2)
C20 0.023(3) 0.046(4) 0.035(3) -0.016(3) -0.003(2) -0.008(3)
C21 0.035(3) 0.033(4) 0.036(3) -0.011(3) -0.005(3) -0.009(3)
C22 0.078(5) 0.046(5) 0.048(4) -0.022(4) 0.000(4) -0.021(4)
C23 0.032(3) 0.055(5) 0.047(4) -0.009(4) -0.015(3) -0.001(3)
C24 0.030(3) 0.041(4) 0.031(3) -0.007(3) -0.004(2) -0.017(3)
N25 0.026(2) 0.035(3) 0.029(3) -0.015(2) -0.0052(19) -0.005(2)
C26 0.023(3) 0.047(4) 0.032(3) -0.008(3) -0.008(2) -0.009(3)
C27 0.024(3) 0.039(4) 0.023(3) -0.013(3) -0.001(2) -0.009(3)
C28 0.023(3) 0.034(4) 0.028(3) -0.009(3) -0.004(2) -0.007(3)
C29 0.023(3) 0.037(4) 0.028(3) -0.010(3) -0.008(2) -0.006(3)
C30 0.029(3) 0.037(4) 0.040(3) -0.017(3) -0.005(3) -0.007(3)
C31 0.031(3) 0.040(4) 0.025(3) -0.013(3) -0.008(2) -0.010(3)
C32 0.025(3) 0.054(5) 0.024(3) -0.009(3) -0.002(2) -0.014(3)
O33 0.0283(19) 0.041(3) 0.030(2) -0.0153(19) -0.0094(16) -0.0073(18)
O34 0.036(2) 0.033(3) 0.045(2) -0.013(2) -0.0187(19) -0.0048(19)
C35 0.046(4) 0.037(4) 0.064(5) -0.019(4) -0.029(3) 0.001(3)
N36 0.034(3) 0.044(4) 0.024(3) -0.009(2) -0.005(2) -0.013(2)
N37 0.034(3) 0.052(4) 0.034(3) -0.021(3) -0.008(2) -0.014(3)
C38 0.026(3) 0.049(4) 0.029(3) -0.015(3) -0.004(2) -0.012(3)
C39 0.035(3) 0.048(4) 0.031(3) -0.013(3) -0.003(3) -0.015(3)
C40 0.030(3) 0.068(5) 0.041(4) -0.013(4) -0.015(3) -0.011(3)
C41 0.044(4) 0.065(5) 0.047(4) -0.028(4) -0.019(3) -0.009(4)
C42 0.051(4) 0.059(5) 0.064(5) -0.033(4) -0.019(4) -0.007(4)
C43 0.043(4) 0.049(5) 0.046(4) -0.023(4) -0.017(3) -0.006(3)
O100 0.058(3) 0.047(3) 0.065(3) -0.016(3) -0.032(2) -0.003(2)
O200 0.164(11) 0.032(7) 0.073(8) -0.024(6) 0.071(8) -0.010(7)
O300 0.223(16) 0.067(9) 0.094(10) -0.025(8) -0.075(10) -0.020(10)

loop_
_atom_type_symbol
_atom_type_description
_atom_type_scat_dispersion_real
_atom_type_scat_dispersion_imag
_atom_type_scat_source
C C 0.0033 0.0016 'International Tables Vol C Tables 4.2.6.8 and 6.1.1.4'
H H 0.0000 0.0000 'International Tables Vol C Tables 4.2.6.8 and 6.1.1.4'
N N 0.0061 0.0033 'International Tables Vol C Tables 4.2.6.8 and 6.1.1.4'
O O 0.0106 0.0060 'International Tables Vol C Tables 4.2.6.8 and 6.1.1.4'
Cu Cu 0.3201 1.2651 'International Tables Vol C Tables 4.2.6.8 and 6.1.1.4'

loop_
_geom_angle_atom_site_label_1
_geom_angle_atom_site_label_2
_geom_angle_atom_site_label_3
_geom_angle
O1 Cu O33 89.75(15)
O1 Cu N25 158.14(16)
O33 Cu N25 93.61(16)
O1 Cu N19 93.44(16)
O33 Cu N19 160.57(16)
N25 Cu N19 90.53(18)
C2 O1 Cu 126.4(4)
O1 C2 C7 125.5(5)
O1 C2 C3 116.0(5)
C7 C2 C3 118.5(5)
O8 C3 C4 124.9(5)
O8 C3 C2 114.3(4)
C4 C3 C2 120.8(6)
C3 C4 C5 119.4(5)
C3 C4 H4 120.3
C5 C4 H4 120.3
C6 C5 C4 121.2(5)
C6 C5 N10 115.6(6)
C4 C5 N10 123.2(5)
C5 C6 C7 120.3(6)
C5 C6 H6 119.8
C7 C6 H6 119.8
C2 C7 C6 119.8(5)
C2 C7 C18 122.6(5)
C6 C7 C18 117.5(6)
C3 O8 C9 117.8(4)
O8 C9 H9A 109.5
O8 C9 H9B 109.5
H9A C9 H9B 109.5
O8 C9 H9C 109.5
H9A C9 H9C 109.5
H9B C9 H9C 109.5
N11 N10 C5 113.3(6)
N10 N11 C12 114.1(6)
C13 C12 C17 121.2(6)
C13 C12 N11 114.7(7)
C17 C12 N11 124.1(6)
C12 C13 C14 118.3(8)
C12 C13 H13 120.8
C14 C13 H13 120.8
C15 C14 C13 121.1(8)
C15 C14 H14 119.4
C13 C14 H14 119.4
C14 C15 C16 120.3(7)
C14 C15 H15 119.8
C16 C15 H15 119.8
C15 C16 C17 120.4(9)
C15 C16 H16 119.8
C17 C16 H16 119.8
C12 C17 C16 118.6(8)
C12 C17 H17 120.7
C16 C17 H17 120.7
N19 C18 C7 125.4(6)
N19 C18 H18 117.3
C7 C18 H18 117.3
C18 N19 C20 119.2(5)
C18 N19 Cu 125.2(4)
C20 N19 Cu 115.3(3)
N19 C20 C21 113.4(4)
N19 C20 H20A 108.9
C21 C20 H20A 108.9
N19 C20 H20B 108.9
C21 C20 H20B 108.9
H20A C20 H20B 107.7
C22 C21 C23 108.9(5)
C22 C21 C24 108.1(5)
C23 C21 C24 109.0(4)
C22 C21 C20 110.7(5)
C23 C21 C20 108.7(5)
C24 C21 C20 111.4(5)
C21 C22 H22A 109.5
C21 C22 H22B 109.5
H22A C22 H22B 109.5
C21 C22 H22C 109.5
H22A C22 H22C 109.5
H22B C22 H22C 109.5
C21 C23 H23A 109.5
C21 C23 H23B 109.5
H23A C23 H23B 109.5
C21 C23 H23C 109.5
H23A C23 H23C 109.5
H23B C23 H23C 109.5
N25 C24 C21 113.7(4)
N25 C24 H24A 108.8
C21 C24 H24A 108.8
N25 C24 H24B 108.8
C21 C24 H24B 108.8
H24A C24 H24B 107.7
C26 N25 C24 119.3(5)
C26 N25 Cu 125.0(4)
C24 N25 Cu 115.3(3)
N25 C26 C27 125.8(5)
N25 C26 H26 117.1
C27 C26 H26 117.1
C28 C27 C26 123.3(4)
C28 C27 C32 119.0(5)
C26 C27 C32 117.7(5)
O33 C28 C27 124.4(5)
O33 C28 C29 118.0(5)
C27 C28 C29 117.6(4)
O34 C29 C30 125.1(5)
O34 C29 C28 112.9(4)
C30 C29 C28 122.0(5)
C29 C30 C31 119.8(6)
C29 C30 H30 120.1
C31 C30 H30 120.1
C32 C31 C30 120.0(5)
C32 C31 N36 114.9(5)
C30 C31 N36 125.1(5)
C31 C32 C27 121.6(5)
C31 C32 H32 119.2
C27 C32 H32 119.2
C28 O33 Cu 126.6(4)
C29 O34 C35 117.4(4)
O34 C35 H35A 109.5
O34 C35 H35B 109.5
H35A C35 H35B 109.5
O34 C35 H35C 109.5
H35A C35 H35C 109.5
H35B C35 H35C 109.5
N37 N36 C31 114.9(5)
N36 N37 C38 113.0(5)
C43 C38 C39 120.5(5)
C43 C38 N37 115.6(5)
C39 C38 N37 123.9(6)
C40 C39 C38 119.1(6)
C40 C39 H39 120.5
C38 C39 H39 120.5
C39 C40 C41 120.7(6)
C39 C40 H40 119.6
C41 C40 H40 119.6
C40 C41 C42 120.1(5)
C40 C41 H41 120.0
C42 C41 H41 120.0
C41 C42 C43 119.6(6)
C41 C42 H42 120.2
C43 C42 H42 120.2
C38 C43 C42 120.1(6)
C38 C43 H43 120.0
C42 C43 H43 120.0

loop_
_geom_bond_atom_site_label_1
_geom_bond_atom_site_label_2
_geom_bond_distance
Cu O1 1.893(3)
Cu O33 1.914(4)
Cu N25 1.944(4)
Cu N19 1.945(5)
O1 C2 1.311(6)
C2 C7 1.394(8)
C2 C3 1.438(7)
C3 O8 1.353(7)
C3 C4 1.386(7)
C4 C5 1.395(8)
C4 H4 0.9500
C5 C6 1.375(8)
C5 N10 1.432(6)
C6 C7 1.422(7)
C6 H6 0.9500
C7 C18 1.433(8)
O8 C9 1.434(6)
C9 H9A 0.9800
C9 H9B 0.9800
C9 H9C 0.9800
N10 N11 1.268(7)
N11 C12 1.435(7)
C12 C13 1.379(9)
C12 C17 1.382(10)
C13 C14 1.412(9)
C13 H13 0.9500
C14 C15 1.343(11)
C14 H14 0.9500
C15 C16 1.379(12)
C15 H15 0.9500
C16 C17 1.401(8)
C16 H16 0.9500
C17 H17 0.9500
C18 N19 1.296(6)
C18 H18 0.9500
N19 C20 1.465(7)
C20 C21 1.536(8)
C20 H20A 0.9900
C20 H20B 0.9900
C21 C22 1.526(8)
C21 C23 1.529(7)
C21 C24 1.533(8)
C22 H22A 0.9800
C22 H22B 0.9800
C22 H22C 0.9800
C23 H23A 0.9800
C23 H23B 0.9800
C23 H23C 0.9800
C24 N25 1.460(7)
C24 H24A 0.9900
C24 H24B 0.9900
N25 C26 1.297(6)
C26 C27 1.418(8)
C26 H26 0.9500
C27 C28 1.418(7)
C27 C32 1.421(6)
C28 O33 1.301(5)
C28 C29 1.427(7)
C29 O34 1.365(6)
C29 C30 1.378(7)
C30 C31 1.397(8)
C30 H30 0.9500
C31 C32 1.372(8)
C31 N36 1.411(6)
C32 H32 0.9500
O34 C35 1.433(7)
C35 H35A 0.9800
C35 H35B 0.9800
C35 H35C 0.9800
N36 N37 1.264(6)
N37 C38 1.437(6)
C38 C43 1.376(8)
C38 C39 1.391(8)
C39 C40 1.379(7)
C39 H39 0.9500
C40 C41 1.378(9)
C40 H40 0.9500
C41 C42 1.383(9)
C41 H41 0.9500
C42 C43 1.386(7)
C42 H42 0.9500
C43 H43 0.9500
